data_4324208
loop_
_publ_author_name
'Satish S. Bhat'
'Anupa A. Kumbhar'
'Hussain Heptullah'
'Ayesha A. Khan'
'Vivekanand V. Gobre'
'Shridhar P. Gejji'
'Vedavati G. Puranik'

_publ_section_title
;
 Synthesis, Electronic Structure, DNA and Protein Binding, DNA Cleavage,
 and Anticancer Activity of Fluorophore-Labeled Copper(II) Complexes
;
_journal_name_full 'Inorganic Chemistry'
_journal_page_first 545
_journal_page_last 558
_journal_paper_doi 10.1021/ic101534n
_journal_volume 50
_journal_year 2011
_chemical_formula_moiety 'C23 H14 N4'
_chemical_formula_sum 'C23 H14 N4'
_chemical_formula_weight 346.38
_chemical_name_common 'Phenanthroline derivative'
_chemical_name_systematic
; 
 ? 
;
_space_group_IT_number 14
_symmetry_cell_setting monoclinic
_symmetry_space_group_name_Hall '-P 2ybc'
_symmetry_space_group_name_H-M 'P 1 21/c 1'
_atom_sites_solution_hydrogens geom
_atom_sites_solution_primary direct
_atom_sites_solution_secondary difmap
_audit_creation_method SHELXL-97
_cell_angle_alpha 90.00
_cell_angle_beta 93.989(3)
_cell_angle_gamma 90.00
_cell_formula_units_Z 4
_cell_length_a 16.236(2)
_cell_length_b 7.4541(9)
_cell_length_c 13.6519(17)
_cell_measurement_reflns_used 767
_cell_measurement_temperature 296
_cell_measurement_theta_max 21.468
_cell_measurement_theta_min 2.515
_cell_volume 1648.2(4)
_computing_cell_refinement 'BRUKER SAINT'
_computing_data_collection 'BRUKER SMART'
_computing_data_reduction 'BRUKER SAINT'
_computing_molecular_graphics 'SHELXTL, PyMOL and PLATON'
_computing_publication_material SHELXTL
_computing_structure_refinement 'SHELXL-97 (Sheldrick, 1997)'
_computing_structure_solution 'SHELXS-97 (Sheldrick, 1990)'
_diffrn_ambient_temperature 296(2)
_diffrn_measured_fraction_theta_full 1.000
_diffrn_measured_fraction_theta_max 1.000
_diffrn_measurement_device 'Bruker Smart APEX'
_diffrn_measurement_device_type 'CCD Area Detector'
_diffrn_measurement_method 'Omega Scan'
_diffrn_radiation_monochromator graphite
_diffrn_radiation_source 'fine-focus sealed tube'
_diffrn_radiation_type MoK\a
_diffrn_radiation_wavelength 0.71073
_diffrn_reflns_av_R_equivalents 0.0483
_diffrn_reflns_av_sigmaI/netI 0.0606
_diffrn_reflns_limit_h_max 18
_diffrn_reflns_limit_h_min -18
_diffrn_reflns_limit_k_max 8
_diffrn_reflns_limit_k_min -4
_diffrn_reflns_limit_l_max 15
_diffrn_reflns_limit_l_min -15
_diffrn_reflns_number 7167
_diffrn_reflns_theta_full 23.74
_diffrn_reflns_theta_max 23.74
_diffrn_reflns_theta_min 2.52
_exptl_absorpt_coefficient_mu 0.085
_exptl_absorpt_correction_T_max 0.9986
_exptl_absorpt_correction_T_min 0.9810
_exptl_absorpt_correction_type multi-scan
_exptl_absorpt_process_details 'Bruker SADABS'
_exptl_crystal_colour yellow
_exptl_crystal_density_diffrn 1.396
_exptl_crystal_description needle
_exptl_crystal_F_000 720
_exptl_crystal_size_max 0.23
_exptl_crystal_size_mid 0.09
_exptl_crystal_size_min 0.02
_refine_diff_density_max 0.208
_refine_diff_density_min -0.169
_refine_diff_density_rms 0.044
_refine_ls_extinction_method none
_refine_ls_goodness_of_fit_ref 1.242
_refine_ls_hydrogen_treatment riding
_refine_ls_matrix_type full
_refine_ls_number_parameters 244
_refine_ls_number_reflns 2516
_refine_ls_number_restraints 0
_refine_ls_restrained_S_all 1.242
_refine_ls_R_factor_all 0.1080
_refine_ls_R_factor_gt 0.0741
_refine_ls_shift/su_max 0.000
_refine_ls_shift/su_mean 0.000
_refine_ls_structure_factor_coef Fsqd
_refine_ls_weighting_details 'calc w=1/[\s^2^(Fo^2^)+(0.0422P)^2^+0.9912P] where P=(Fo^2^+2Fc^2^)/3'
_refine_ls_weighting_scheme calc
_refine_ls_wR_factor_gt 0.1510
_refine_ls_wR_factor_ref 0.1632
_reflns_number_gt 1820
_reflns_number_total 2516
_reflns_threshold_expression >2sigma(I)
_cod_data_source_file ic101534n_si_001_1.cif
_cod_data_source_block C23H14N4compound1
_cod_database_code 4324208

loop_
_symmetry_equiv_pos_as_xyz
'x, y, z'
'-x, y+1/2, -z+1/2'
'-x, -y, -z'
'x, -y-1/2, z-1/2'

loop_
_atom_site_label
_atom_site_type_symbol
_atom_site_fract_x
_atom_site_fract_y
_atom_site_fract_z
_atom_site_U_iso_or_equiv
_atom_site_adp_type
_atom_site_occupancy
_atom_site_symmetry_multiplicity
_atom_site_calc_flag
_atom_site_refinement_flags
N3 N 0.27669(19) 0.4991(4) 0.6035(2) 0.0404(9) Uani 1 1 d .
C6 C 0.2247(2) 0.4736(5) 0.5210(3) 0.0344(10) Uani 1 1 d .
C7 C 0.2405(2) 0.5156(5) 0.4214(3) 0.0331(9) Uani 1 1 d .
N4 N 0.16096(19) 0.3662(4) 0.6431(2) 0.0396(8) Uani 1 1 d .
H4 H 0.1252 0.3175 0.6784 0.047 Uiso 1 1 calc R
C11 C 0.1795(2) 0.4675(5) 0.3479(3) 0.0345(10) Uani 1 1 d .
N1 N 0.0530(2) 0.3160(5) 0.2959(2) 0.0476(10) Uani 1 1 d .
C5 C 0.1527(2) 0.3918(5) 0.5426(3) 0.0334(9) Uani 1 1 d .
C12 C 0.1055(2) 0.3743(5) 0.3715(3) 0.0370(10) Uani 1 1 d .
N2 N 0.1885(2) 0.5058(4) 0.2507(2) 0.0419(9) Uani 1 1 d .
C4 C 0.0896(2) 0.3386(5) 0.4706(3) 0.0348(10) Uani 1 1 d .
C14 C 0.2669(2) 0.4261(5) 0.7786(3) 0.0377(10) Uani 1 1 d .
C8 C 0.3133(2) 0.5962(5) 0.3937(3) 0.0415(10) Uani 1 1 d .
H8 H 0.3555 0.6246 0.4407 0.050 Uiso 1 1 calc R
C9 C 0.3215(3) 0.6322(6) 0.2973(3) 0.0472(11) Uani 1 1 d .
H9 H 0.3692 0.6863 0.2773 0.057 Uiso 1 1 calc R
C23 C 0.3477(2) 0.3600(5) 0.8070(3) 0.0384(10) Uani 1 1 d .
C3 C 0.0170(2) 0.2507(6) 0.4890(3) 0.0482(11) Uani 1 1 d .
H3 H 0.0047 0.2270 0.5533 0.058 Uiso 1 1 calc R
C10 C 0.2576(3) 0.5867(5) 0.2295(3) 0.0466(11) Uani 1 1 d .
H10 H 0.2636 0.6152 0.1641 0.056 Uiso 1 1 calc R
C22 C 0.3997(2) 0.2816(5) 0.7409(3) 0.0452(11) Uani 1 1 d .
H22 H 0.3830 0.2809 0.6743 0.054 Uiso 1 1 calc R
C13 C 0.2361(2) 0.4322(5) 0.6758(3) 0.0387(10) Uani 1 1 d .
C1 C -0.0146(3) 0.2331(6) 0.3175(3) 0.0554(13) Uani 1 1 d .
H1 H -0.0505 0.1942 0.2657 0.066 Uiso 1 1 calc R
C18 C 0.3768(3) 0.3619(6) 0.9083(3) 0.0455(11) Uani 1 1 d .
C15 C 0.2184(3) 0.4859(5) 0.8509(3) 0.0470(11) Uani 1 1 d .
H15 H 0.1650 0.5247 0.8334 0.056 Uiso 1 1 calc R
C21 C 0.4735(3) 0.2071(6) 0.7705(3) 0.0543(12) Uani 1 1 d .
H21 H 0.5052 0.1529 0.7246 0.065 Uiso 1 1 calc R
C2 C -0.0361(3) 0.1992(6) 0.4126(4) 0.0574(13) Uani 1 1 d .
H2 H -0.0857 0.1428 0.4238 0.069 Uiso 1 1 calc R
C16 C 0.2470(3) 0.4898(6) 0.9489(3) 0.0515(12) Uani 1 1 d .
H16 H 0.2130 0.5327 0.9958 0.062 Uiso 1 1 calc R
C17 C 0.3244(3) 0.4312(6) 0.9769(3) 0.0548(13) Uani 1 1 d .
H17 H 0.3431 0.4372 1.0428 0.066 Uiso 1 1 calc R
C19 C 0.4550(3) 0.2878(6) 0.9361(3) 0.0590(13) Uani 1 1 d .
H19 H 0.4746 0.2914 1.0017 0.071 Uiso 1 1 calc R
C20 C 0.5021(3) 0.2110(7) 0.8689(4) 0.0645(14) Uani 1 1 d .
H20 H 0.5532 0.1615 0.8887 0.077 Uiso 1 1 calc R

loop_
_atom_site_aniso_label
_atom_site_aniso_U_11
_atom_site_aniso_U_22
_atom_site_aniso_U_33
_atom_site_aniso_U_23
_atom_site_aniso_U_13
_atom_site_aniso_U_12
N3 0.044(2) 0.043(2) 0.034(2) -0.0002(16) 0.0010(17) -0.0057(16)
C6 0.033(2) 0.030(2) 0.040(2) -0.0012(19) -0.0019(19) 0.0002(17)
C7 0.035(2) 0.032(2) 0.033(2) 0.0024(18) 0.0035(18) 0.0044(18)
N4 0.036(2) 0.040(2) 0.043(2) 0.0055(17) 0.0075(16) -0.0053(16)
C11 0.039(2) 0.029(2) 0.036(2) 0.0015(18) 0.0021(19) 0.0074(18)
N1 0.042(2) 0.052(2) 0.046(2) -0.0053(18) -0.0080(18) -0.0032(18)
C5 0.036(2) 0.037(2) 0.027(2) 0.0007(18) -0.0006(18) 0.0034(18)
C12 0.035(2) 0.032(2) 0.043(2) 0.0016(19) -0.001(2) 0.0018(18)
N2 0.044(2) 0.041(2) 0.041(2) 0.0032(17) 0.0048(17) 0.0026(17)
C4 0.034(2) 0.030(2) 0.041(2) -0.0022(19) 0.0053(19) 0.0017(17)
C14 0.049(3) 0.032(2) 0.032(2) -0.0031(19) 0.001(2) -0.0089(19)
C8 0.039(2) 0.042(3) 0.043(3) -0.002(2) 0.001(2) 0.001(2)
C9 0.044(3) 0.048(3) 0.049(3) 0.003(2) 0.003(2) -0.005(2)
C23 0.045(3) 0.035(2) 0.035(2) 0.0066(19) 0.001(2) -0.0095(19)
C3 0.043(3) 0.052(3) 0.050(3) 0.002(2) 0.005(2) -0.009(2)
C10 0.057(3) 0.045(3) 0.039(2) -0.001(2) 0.011(2) 0.007(2)
C22 0.046(3) 0.048(3) 0.041(3) 0.002(2) 0.001(2) -0.006(2)
C13 0.040(2) 0.036(2) 0.039(2) 0.0023(19) -0.003(2) -0.0058(19)
C1 0.042(3) 0.057(3) 0.066(3) -0.003(3) -0.011(2) -0.009(2)
C18 0.053(3) 0.046(3) 0.037(3) 0.005(2) 0.001(2) -0.013(2)
C15 0.052(3) 0.039(3) 0.049(3) -0.001(2) 0.001(2) -0.007(2)
C21 0.042(3) 0.057(3) 0.064(3) 0.005(3) 0.007(2) -0.004(2)
C2 0.036(3) 0.067(3) 0.069(3) 0.007(3) 0.004(2) -0.015(2)
C16 0.065(3) 0.051(3) 0.038(3) 0.000(2) 0.008(2) -0.004(2)
C17 0.077(4) 0.057(3) 0.030(2) 0.004(2) -0.004(2) -0.009(3)
C19 0.061(3) 0.070(3) 0.045(3) 0.008(3) -0.011(3) -0.005(3)
C20 0.048(3) 0.080(4) 0.064(3) 0.007(3) -0.007(3) -0.003(3)

loop_
_atom_type_symbol
_atom_type_description
_atom_type_scat_dispersion_real
_atom_type_scat_dispersion_imag
_atom_type_scat_source
C C 0.0033 0.0016 'International Tables Vol C Tables 4.2.6.8 and 6.1.1.4'
H H 0.0000 0.0000 'International Tables Vol C Tables 4.2.6.8 and 6.1.1.4'
N N 0.0061 0.0033 'International Tables Vol C Tables 4.2.6.8 and 6.1.1.4'

loop_
_geom_angle_atom_site_label_1
_geom_angle_atom_site_label_2
_geom_angle_atom_site_label_3
_geom_angle
C13 N3 C6 104.5(3)
C5 C6 N3 111.7(3)
C5 C6 C7 120.8(3)
N3 C6 C7 127.4(3)
C8 C7 C11 118.8(3)
C8 C7 C6 124.0(3)
C11 C7 C6 117.2(3)
C13 N4 C5 107.4(3)
C13 N4 H4 126.3
C5 N4 H4 126.3
N2 C11 C7 121.3(3)
N2 C11 C12 117.5(3)
C7 C11 C12 121.2(3)
C1 N1 C12 118.0(4)
C6 C5 N4 104.5(3)
C6 C5 C4 124.0(3)
N4 C5 C4 131.4(4)
N1 C12 C4 121.0(3)
N1 C12 C11 118.1(4)
C4 C12 C11 120.9(3)
C10 N2 C11 117.0(3)
C3 C4 C12 118.4(3)
C3 C4 C5 125.8(4)
C12 C4 C5 115.8(3)
C15 C14 C23 118.4(4)
C15 C14 C13 120.3(4)
C23 C14 C13 121.3(4)
C9 C8 C7 119.2(4)
C9 C8 H8 120.4
C7 C8 H8 120.4
C8 C9 C10 118.7(4)
C8 C9 H9 120.7
C10 C9 H9 120.7
C22 C23 C18 116.9(4)
C22 C23 C14 123.4(4)
C18 C23 C14 119.6(4)
C2 C3 C4 119.7(4)
C2 C3 H3 120.2
C4 C3 H3 120.2
N2 C10 C9 125.0(4)
N2 C10 H10 117.5
C9 C10 H10 117.5
C21 C22 C23 122.4(4)
C21 C22 H22 118.8
C23 C22 H22 118.8
N3 C13 N4 111.9(3)
N3 C13 C14 125.1(4)
N4 C13 C14 123.0(4)
N1 C1 C2 124.3(4)
N1 C1 H1 117.8
C2 C1 H1 117.8
C17 C18 C19 122.6(4)
C17 C18 C23 118.2(4)
C19 C18 C23 119.1(4)
C14 C15 C16 122.0(4)
C14 C15 H15 119.0
C16 C15 H15 119.0
C22 C21 C20 120.6(4)
C22 C21 H21 119.7
C20 C21 H21 119.7
C3 C2 C1 118.5(4)
C3 C2 H2 120.8
C1 C2 H2 120.8
C17 C16 C15 120.4(4)
C17 C16 H16 119.8
C15 C16 H16 119.8
C16 C17 C18 121.4(4)
C16 C17 H17 119.3
C18 C17 H17 119.3
C20 C19 C18 121.4(4)
C20 C19 H19 119.3
C18 C19 H19 119.3
C19 C20 C21 119.6(4)
C19 C20 H20 120.2
C21 C20 H20 120.2

loop_
_geom_bond_atom_site_label_1
_geom_bond_atom_site_label_2
_geom_bond_distance
N3 C13 1.322(5)
N3 C6 1.373(4)
C6 C5 1.368(5)
C6 C7 1.435(5)
C7 C8 1.402(5)
C7 C11 1.407(5)
N4 C13 1.362(4)
N4 C5 1.382(4)
N4 H4 0.8600
C11 N2 1.374(5)
C11 C12 1.444(5)
N1 C1 1.310(5)
N1 C12 1.364(4)
C5 C4 1.426(5)
C12 C4 1.419(5)
N2 C10 1.323(5)
C4 C3 1.387(5)
C14 C15 1.379(5)
C14 C23 1.431(5)
C14 C13 1.457(5)
C8 C9 1.358(5)
C8 H8 0.9300
C9 C10 1.384(5)
C9 H9 0.9300
C23 C22 1.406(5)
C23 C18 1.430(5)
C3 C2 1.362(6)
C3 H3 0.9300
C10 H10 0.9300
C22 C21 1.356(5)
C22 H22 0.9300
C1 C2 1.392(6)
C1 H1 0.9300
C18 C17 1.407(6)
C18 C19 1.411(6)
C15 C16 1.385(5)
C15 H15 0.9300
C21 C20 1.392(6)
C21 H21 0.9300
C2 H2 0.9300
C16 C17 1.361(6)
C16 H16 0.9300
C17 H17 0.9300
C19 C20 1.361(6)
C19 H19 0.9300
C20 H20 0.9300

loop_
_geom_torsion_atom_site_label_1
_geom_torsion_atom_site_label_2
_geom_torsion_atom_site_label_3
_geom_torsion_atom_site_label_4
_geom_torsion
C13 N3 C6 C5 0.0(4)
C13 N3 C6 C7 -177.2(4)
C5 C6 C7 C8 -178.8(4)
N3 C6 C7 C8 -1.8(6)
C5 C6 C7 C11 -0.7(5)
N3 C6 C7 C11 176.3(3)
C8 C7 C11 N2 -3.2(5)
C6 C7 C11 N2 178.6(3)
C8 C7 C11 C12 176.2(4)
C6 C7 C11 C12 -2.0(5)
N3 C6 C5 N4 0.1(4)
C7 C6 C5 N4 177.5(3)
N3 C6 C5 C4 -175.9(3)
C7 C6 C5 C4 1.5(6)
C13 N4 C5 C6 -0.2(4)
C13 N4 C5 C4 175.4(4)
C1 N1 C12 C4 3.0(6)
C1 N1 C12 C11 -179.3(4)
N2 C11 C12 N1 5.8(5)
C7 C11 C12 N1 -173.6(3)
N2 C11 C12 C4 -176.5(3)
C7 C11 C12 C4 4.0(6)
C7 C11 N2 C10 1.3(5)
C12 C11 N2 C10 -178.2(3)
N1 C12 C4 C3 -3.2(6)
C11 C12 C4 C3 179.2(4)
N1 C12 C4 C5 174.4(3)
C11 C12 C4 C5 -3.2(5)
C6 C5 C4 C3 177.9(4)
N4 C5 C4 C3 3.1(7)
C6 C5 C4 C12 0.5(6)
N4 C5 C4 C12 -174.4(4)
C11 C7 C8 C9 2.7(6)
C6 C7 C8 C9 -179.2(4)
C7 C8 C9 C10 -0.4(6)
C15 C14 C23 C22 174.4(4)
C13 C14 C23 C22 -6.2(6)
C15 C14 C23 C18 -1.6(6)
C13 C14 C23 C18 177.8(4)
C12 C4 C3 C2 0.8(6)
C5 C4 C3 C2 -176.6(4)
C11 N2 C10 C9 1.2(6)
C8 C9 C10 N2 -1.7(7)
C18 C23 C22 C21 1.4(6)
C14 C23 C22 C21 -174.7(4)
C6 N3 C13 N4 -0.1(4)
C6 N3 C13 C14 179.1(4)
C5 N4 C13 N3 0.2(4)
C5 N4 C13 C14 -179.1(4)
C15 C14 C13 N3 130.8(4)
C23 C14 C13 N3 -48.6(6)
C15 C14 C13 N4 -50.0(6)
C23 C14 C13 N4 130.6(4)
C12 N1 C1 C2 -0.5(7)
C22 C23 C18 C17 -176.8(4)
C14 C23 C18 C17 -0.6(6)
C22 C23 C18 C19 0.4(6)
C14 C23 C18 C19 176.7(4)
C23 C14 C15 C16 2.5(6)
C13 C14 C15 C16 -177.0(4)
C23 C22 C21 C20 -2.2(7)
C4 C3 C2 C1 1.6(7)
N1 C1 C2 C3 -1.9(7)
C14 C15 C16 C17 -1.0(6)
C15 C16 C17 C18 -1.4(7)
C19 C18 C17 C16 -175.1(4)
C23 C18 C17 C16 2.1(6)
C17 C18 C19 C20 175.6(4)
C23 C18 C19 C20 -1.5(7)
C18 C19 C20 C21 0.8(7)
C22 C21 C20 C19 1.1(7)
